data_2204286
loop_
_publ_author_name
'Wang, Yue'
'Okabe, Nobuo '

_publ_section_title
;Di-\m-salicylato-\k^4^<i>O</i>:<i>O</i>'-bis[(2,2'-bipyridine-\k^2^<i>N,N</i>')copper(II)]
 bis(salicylic acid)
;
_journal_issue 10
_journal_name_full 'Acta Crystallographica Section E'
_journal_page_first m1434
_journal_page_last m1436
_journal_paper_doi 10.1107/S1600536804022615
_journal_volume 60
_journal_year 2004
_chemical_formula_iupac '[Cu2 (C7 H4 O3 )2 (C10 H8 N2 )2 ] , 2C7H 6 O3'
_chemical_formula_moiety 'C34 H24 Cu2 N4 O6, 2 C7 H6 O3'
_chemical_formula_sum 'C48 H36 Cu2 N4 O12'
_chemical_formula_weight 987.91
_space_group_IT_number 14
_symmetry_cell_setting monoclinic
_symmetry_space_group_name_Hall '-P 2yab'
_symmetry_space_group_name_H-M 'P 1 21/a 1'
_cell_angle_alpha 90
_cell_angle_beta 109.25(4)
_cell_angle_gamma 90
_cell_formula_units_Z 2
_cell_length_a 10.460(10)
_cell_length_b 17.79(2)
_cell_length_c 12.040(10)
_cell_measurement_reflns_used 13777
_cell_measurement_temperature 296.1
_cell_measurement_theta_max 27.4
_cell_measurement_theta_min 3.1
_cell_volume 2115(4)
_computing_cell_refinement CrystalStructure
_computing_data_collection
;
CrystalStructure (Rigaku & Rigaku/MSC, 2000-2004)
;
_computing_data_reduction CrystalStructure
_computing_molecular_graphics 'ORTEP-3 (Farrugia, 1997)'
_computing_publication_material CrystalStructure
_computing_structure_refinement 'SHELXL97 (Scheldrick, 1997)'
_computing_structure_solution 'SIR97 (Altomare et al., 1999) and DIRDIF (Beurskens et al., 1999)'
_diffrn_detector_area_resol_mean 10.00
_diffrn_measured_fraction_theta_full 0.9952
_diffrn_measured_fraction_theta_max 0.9952
_diffrn_measurement_device_type 'Rigaku RAXIS-RAPID'
_diffrn_measurement_method \w
_diffrn_radiation_type 'Mo K\a'
_diffrn_radiation_wavelength 0.7107
_diffrn_reflns_av_R_equivalents 0.034
_diffrn_reflns_limit_h_max 13
_diffrn_reflns_limit_h_min -13
_diffrn_reflns_limit_k_max 22
_diffrn_reflns_limit_k_min -23
_diffrn_reflns_limit_l_max 15
_diffrn_reflns_limit_l_min -15
_diffrn_reflns_number 20430
_diffrn_reflns_theta_full 27.47
_diffrn_reflns_theta_max 27.47
_exptl_absorpt_coefficient_mu 1.078
_exptl_absorpt_correction_T_max 0.948
_exptl_absorpt_correction_T_min 0.534
_exptl_absorpt_correction_type multi-scan
_exptl_absorpt_process_details '(ABSCOR; Higashi, 1995)'
_exptl_crystal_colour blue
_exptl_crystal_density_diffrn 1.550
_exptl_crystal_density_method 'not measured'
_exptl_crystal_description lath
_exptl_crystal_F_000 1012.00
_exptl_crystal_size_max 0.50
_exptl_crystal_size_mid 0.10
_exptl_crystal_size_min 0.05
_refine_diff_density_max 1.08
_refine_diff_density_min -0.46
_refine_ls_extinction_method none
_refine_ls_goodness_of_fit_ref 0.854
_refine_ls_hydrogen_treatment refall
_refine_ls_number_parameters 304
_refine_ls_number_reflns 4824
_refine_ls_R_factor_gt 0.0440
_refine_ls_shift/su_max 0.0000
_refine_ls_structure_factor_coef Fsqd
_refine_ls_weighting_details 'w = 1/[\s^2^(Fo^2^)+(0.0917P)^2^] where P = (Fo^2^+2Fc^2^)/3'
_refine_ls_weighting_scheme calc
_refine_ls_wR_factor_ref 0.1310
_reflns_number_gt 2392
_reflns_number_total 4824
_reflns_threshold_expression F^2^>2\s(F^2^)
_cod_data_source_file cf6371.cif
_cod_data_source_block I
_cod_original_sg_symbol_Hall -p_2yab
_cod_original_formula_sum 'C48 H36 Cu2 N4 O12 '
_cod_database_code 2204286
_cod_database_fobs_code 2204286

loop_
_symmetry_equiv_pos_site_id
_symmetry_equiv_pos_as_xyz
1 +X,+Y,+Z
2 1/2-X,1/2+Y,-Z
3 -X,-Y,-Z
4 1/2+X,1/2-Y,+Z

loop_
_atom_site_label
_atom_site_fract_x
_atom_site_fract_y
_atom_site_fract_z
_atom_site_U_iso_or_equiv
_atom_site_adp_type
_atom_site_calc_flag
_atom_site_refinement_flags
_atom_site_occupancy
_atom_site_type_symbol
Cu1 0.84570(4) 0.03137(2) 0.95208(3) 0.04430(10) Uani d . 1.00 Cu
O1 0.7985(2) 0.01860(10) 1.0908(2) 0.0530(5) Uani d . 1.00 O
O2 0.8037(2) 0.03260(10) 1.2739(2) 0.0581(6) Uani d . 1.00 O
O3 1.0062(2) 0.08370(10) 1.03180(10) 0.0468(5) Uani d . 1.00 O
O4 0.3529(3) 0.10230(10) 0.6149(2) 0.0768(7) Uani d . 1.00 O
O5 0.3791(3) 0.06490(10) 0.7980(2) 0.0614(6) Uani d . 1.00 O
O6 0.5186(3) 0.19880(10) 0.5793(2) 0.0898(9) Uani d . 1.00 O
N1 0.6862(3) -0.02830(10) 0.8569(2) 0.0442(5) Uani d . 1.00 N
N2 0.8560(3) 0.05460(10) 0.7926(2) 0.0453(6) Uani d . 1.00 N
C1 0.6662(3) -0.02840(10) 0.7395(2) 0.0440(6) Uani d . 1.00 C
C2 0.5631(4) -0.0694(2) 0.6623(3) 0.0596(9) Uani d . 1.00 C
C3 0.4809(4) -0.1116(2) 0.7059(3) 0.0680(10) Uani d . 1.00 C
C4 0.5032(4) -0.1135(2) 0.8258(3) 0.0680(10) Uani d . 1.00 C
C5 0.6062(3) -0.0703(2) 0.8985(3) 0.0534(8) Uani d . 1.00 C
C6 0.7632(3) 0.01730(10) 0.7043(2) 0.0460(7) Uani d . 1.00 C
C7 0.7656(4) 0.0202(2) 0.5901(3) 0.0670(10) Uani d . 1.00 C
C8 0.8617(5) 0.0631(2) 0.5671(3) 0.0860(10) Uani d . 1.00 C
C9 0.9582(5) 0.1033(2) 0.6572(3) 0.0790(10) Uani d . 1.00 C
C10 0.9503(4) 0.0972(2) 0.7694(3) 0.0571(8) Uani d . 1.00 C
C11 0.9591(3) 0.10460(10) 1.2145(2) 0.0435(6) Uani d . 1.00 C
C12 1.0291(3) 0.11930(10) 1.1338(2) 0.0413(6) Uani d . 1.00 C
C13 1.1345(3) 0.17340(10) 1.1634(3) 0.0504(7) Uani d . 1.00 C
C14 1.1732(4) 0.2096(2) 1.2739(3) 0.0607(9) Uani d . 1.00 C
C15 1.1048(4) 0.1943(2) 1.3514(3) 0.0680(10) Uani d . 1.00 C
C16 0.9997(4) 0.1434(2) 1.3220(3) 0.0574(8) Uani d . 1.00 C
C17 0.8485(3) 0.0491(2) 1.1916(2) 0.0447(7) Uani d . 1.00 C
C18 0.5345(3) 0.15190(10) 0.7711(3) 0.0477(7) Uani d . 1.00 C
C19 0.5812(4) 0.1970(2) 0.6965(3) 0.0637(9) Uani d . 1.00 C
C20 0.6964(4) 0.2411(2) 0.7420(4) 0.0780(10) Uani d . 1.00 C
C21 0.7639(4) 0.2422(2) 0.8640(4) 0.0780(10) Uani d . 1.00 C
C22 0.7190(4) 0.1976(2) 0.9403(3) 0.0644(9) Uani d . 1.00 C
C23 0.6064(3) 0.1538(2) 0.8932(3) 0.0531(8) Uani d . 1.00 C
C24 0.4139(3) 0.1039(2) 0.7216(3) 0.0525(7) Uani d . 1.00 C
H1 0.5495 -0.0686 0.5820 0.072 Uiso c R 1.00 H
H2 0.4099 -0.1389 0.6550 0.082 Uiso c R 1.00 H
H3 0.4499 -0.1432 0.8566 0.082 Uiso c R 1.00 H
H4 0.6206 -0.0704 0.9789 0.064 Uiso c R 1.00 H
H5 0.7028 -0.0065 0.5303 0.081 Uiso c R 1.00 H
H6 0.8638 0.0659 0.4906 0.103 Uiso c R 1.00 H
H7 1.0241 0.1326 0.6420 0.095 Uiso c R 1.00 H
H8 1.0121 0.1234 0.8306 0.068 Uiso c R 1.00 H
H9 1.1783 0.1851 1.1098 0.060 Uiso c R 1.00 H
H10 1.2447 0.2437 1.2942 0.073 Uiso c R 1.00 H
H11 1.1297 0.2185 1.4239 0.082 Uiso c R 1.00 H
H12 0.9542 0.1344 1.3752 0.069 Uiso c R 1.00 H
H13 0.7286 0.2696 0.6921 0.094 Uiso c R 1.00 H
H14 0.8394 0.2728 0.8948 0.093 Uiso c R 1.00 H
H15 0.7647 0.1979 1.0209 0.077 Uiso c R 1.00 H
H16 0.5762 0.1242 0.9433 0.064 Uiso c R 1.00 H
H17 0.4524 0.1731 0.5650 0.078 Uiso c R 1.00 H
H18 0.309 0.038 0.777 0.102 Uiso c . 1.00 H

loop_
_atom_site_aniso_label
_atom_site_aniso_U_11
_atom_site_aniso_U_22
_atom_site_aniso_U_33
_atom_site_aniso_U_12
_atom_site_aniso_U_13
_atom_site_aniso_U_23
Cu1 0.0457(2) 0.0549(2) 0.0323(2) -0.0062(2) 0.01290(10) -0.00490(10)
O1 0.0540(10) 0.0710(10) 0.0360(10) -0.0170(10) 0.0174(9) -0.0098(9)
O2 0.0590(10) 0.083(2) 0.0370(10) -0.0180(10) 0.0220(10) -0.0080(10)
O3 0.0490(10) 0.0580(10) 0.0353(9) -0.0100(10) 0.0160(9) -0.0081(9)
O4 0.095(2) 0.081(2) 0.0450(10) -0.0180(10) 0.0110(10) -0.0040(10)
O5 0.059(2) 0.076(2) 0.0520(10) -0.0190(10) 0.0230(10) -0.0030(10)
O6 0.123(3) 0.089(2) 0.059(2) -0.023(2) 0.032(2) 0.0160(10)
N1 0.0450(10) 0.0480(10) 0.0370(10) 0.0010(10) 0.0100(10) -0.0030(10)
N2 0.055(2) 0.0460(10) 0.0340(10) -0.0020(10) 0.0140(10) -0.0040(10)
C1 0.045(2) 0.0440(10) 0.0390(10) 0.0050(10) 0.0080(10) -0.0040(10)
C2 0.068(2) 0.063(2) 0.039(2) -0.005(2) 0.0050(10) -0.0080(10)
C3 0.062(2) 0.072(2) 0.062(2) -0.022(2) 0.008(2) -0.018(2)
C4 0.059(2) 0.075(2) 0.072(2) -0.022(2) 0.021(2) -0.012(2)
C5 0.053(2) 0.060(2) 0.050(2) -0.008(2) 0.0200(10) -0.0100(10)
C6 0.052(2) 0.049(2) 0.0330(10) 0.0050(10) 0.0090(10) -0.0020(10)
C7 0.086(3) 0.076(2) 0.0360(10) -0.011(2) 0.015(2) -0.005(2)
C8 0.118(4) 0.105(3) 0.042(2) -0.024(3) 0.036(2) 0.000(2)
C9 0.107(3) 0.084(3) 0.052(2) -0.022(2) 0.034(2) -0.001(2)
C10 0.069(2) 0.058(2) 0.051(2) -0.007(2) 0.029(2) 0.0040(10)
C11 0.051(2) 0.0450(10) 0.0350(10) 0.0000(10) 0.0140(10) -0.0030(10)
C12 0.042(2) 0.0420(10) 0.0390(10) 0.0010(10) 0.0120(10) -0.0020(10)
C13 0.051(2) 0.0450(10) 0.055(2) -0.0030(10) 0.0170(10) -0.0060(10)
C14 0.067(2) 0.049(2) 0.063(2) -0.010(2) 0.017(2) -0.014(2)
C15 0.095(3) 0.062(2) 0.047(2) -0.015(2) 0.022(2) -0.022(2)
C16 0.079(2) 0.057(2) 0.040(2) -0.007(2) 0.026(2) -0.0100(10)
C17 0.044(2) 0.055(2) 0.0370(10) 0.0000(10) 0.0160(10) 0.0000(10)
C18 0.053(2) 0.0450(10) 0.051(2) 0.0040(10) 0.0260(10) 0.0000(10)
C19 0.083(3) 0.055(2) 0.058(2) 0.003(2) 0.030(2) 0.005(2)
C20 0.081(3) 0.059(2) 0.101(3) -0.008(2) 0.039(2) 0.009(2)
C21 0.066(3) 0.065(2) 0.102(3) -0.007(2) 0.026(2) -0.003(2)
C22 0.052(2) 0.060(2) 0.080(2) 0.004(2) 0.020(2) -0.010(2)
C23 0.058(2) 0.056(2) 0.052(2) 0.006(2) 0.026(2) 0.0010(10)
C24 0.060(2) 0.050(2) 0.049(2) 0.0040(10) 0.022(2) -0.0030(10)

loop_
_atom_type_symbol
_atom_type_description
_atom_type_scat_dispersion_real
_atom_type_scat_dispersion_imag
_atom_type_scat_source
C C 0.003 0.002
;
International Tables for Crystallography
(1992, Vol. C, Tables 4.2.6.8 and 6.1.1.4)
;
H H 0.000 0.000
;
International Tables for Crystallography
(1992, Vol. C, Table 6.1.1.4)
;
O O 0.011 0.006
;
International Tables for Crystallography
(1992, Vol. C, Tables 4.2.6.8 and 6.1.1.4)
;
N N 0.006 0.003
;
International Tables for Crystallography
(1992, Vol. C, Tables 4.2.6.8 and 6.1.1.4)
;
Cu Cu 0.320 1.265
;
International Tables for Crystallography
(1992, Vol. C, Tables 4.2.6.8 and 6.1.1.4)
;

loop_
_geom_angle_atom_site_label_1
_geom_angle_atom_site_label_2
_geom_angle_atom_site_label_3
_geom_angle
_geom_angle_publ_flag
O1 Cu1 O3 93.27(9) yes
O1 Cu1 N1 91.80(10) yes
O1 Cu1 N2 167.80(10) yes
O3 Cu1 N1 174.00(10) yes
O3 Cu1 N2 93.83(9) yes
N1 Cu1 N2 81.80(10) yes
C17 O1 Cu1 129.8(2) ?
C12 O3 Cu1 124.4(2) ?
C24 O5 H18 120.8 ?
C19 O6 H17 107.4 ?
C1 N1 Cu1 114.3(2) ?
C1 N1 C5 119.3(2) ?
C5 N1 Cu1 126.3(2) ?
C6 N2 Cu1 113.6(2) ?
C6 N2 C10 119.9(3) ?
C10 N2 Cu1 126.2(2) ?
C2 C1 N1 121.3(3) ?
C2 C1 C6 124.1(3) ?
C6 C1 N1 114.6(2) ?
C3 C2 C1 118.8(3) ?
C3 C2 H1 120.6 ?
H1 C2 C1 120.6 ?
C4 C3 C2 120.1(3) ?
C4 C3 H2 119.9 ?
H2 C3 C2 119.9 ?
C5 C4 C3 118.5(4) ?
C5 C4 H3 120.8 ?
H3 C4 C3 120.8 ?
H4 C5 N1 119.0 ?
H4 C5 C4 119.0 ?
C7 C6 N2 121.2(3) ?
C7 C6 C1 123.3(3) ?
C8 C7 C6 118.7(3) ?
C8 C7 H5 120.6 ?
H5 C7 C6 120.7 ?
C9 C8 C7 121.2(4) ?
C9 C8 H6 119.4 ?
H6 C8 C7 119.4 ?
C10 C9 C8 117.0(4) ?
C10 C9 H7 121.5 ?
H7 C9 C8 121.5 ?
H8 C10 N2 119.0 ?
H8 C10 C9 119.0 ?
C12 C11 C17 123.0(2) ?
C12 C11 C16 118.2(3) ?
C16 C11 C17 118.8(3) ?
C13 C12 O3 116.3(3) ?
C13 C12 C11 119.1(3) ?
C14 C13 C12 120.3(3) ?
C14 C13 H9 119.9 ?
H9 C13 C12 119.8 ?
C15 C14 C13 119.7(3) ?
C15 C14 H10 120.1 ?
H10 C14 C13 120.1 ?
C16 C15 C14 120.3(3) ?
C16 C15 H11 119.8 ?
H11 C15 C14 119.8 ?
C11 C16 H12 118.9 ?
C11 C16 C15 122.2(3) ?
C15 C16 H12 118.9 ?
C19 C18 C23 118.3(3) ?
C19 C18 C24 120.2(3) ?
C23 C18 C24 121.6(3) ?
C20 C19 O6 117.3(4) ?
C20 C19 C18 120.6(3) ?
C21 C20 C19 119.5(4) ?
C21 C20 H13 120.3 ?
H13 C20 C19 120.3 ?
C22 C21 C20 120.9(3) ?
C22 C21 H14 119.5 ?
H14 C21 C20 119.5 ?
C23 C22 H15 120.7 ?
C23 C22 C21 118.5(3) ?
H15 C22 C21 120.7 ?
H16 C23 C22 118.9 ?
H16 C23 C18 118.9 ?

loop_
_geom_bond_atom_site_label_1
_geom_bond_atom_site_label_2
_geom_bond_site_symmetry_2
_geom_bond_distance
_geom_bond_publ_flag
Cu1 O1 . 1.906(2) yes
Cu1 O3 . 1.882(2) yes
Cu1 N1 . 1.991(2) yes
Cu1 N2 . 2.002(3) yes
Cu1 O3 3_757 2.536(3) yes
O1 C17 . 1.275(3) ?
O2 C17 . 1.263(4) ?
O3 C12 . 1.332(3) ?
O4 C24 . 1.232(3) ?
O5 C24 . 1.298(4) ?
O5 H18 . 0.84 ?
O6 C19 . 1.347(4) ?
O6 H17 . 0.80 ?
N1 C1 . 1.359(4) ?
N1 C5 . 1.336(4) ?
N2 C6 . 1.354(3) ?
N2 C10 . 1.345(5) ?
C1 C2 . 1.379(4) ?
C1 C6 . 1.467(5) ?
C2 C3 . 1.369(6) ?
C2 H1 . 0.93 ?
C3 C4 . 1.385(5) ?
C3 H2 . 0.93 ?
C4 C5 . 1.377(4) ?
C4 H3 . 0.93 ?
C5 H4 . 0.93 ?
C6 C7 . 1.386(5) ?
C7 C8 . 1.361(7) ?
C7 H5 . 0.93 ?
C8 C9 . 1.409(5) ?
C8 H6 . 0.93 ?
C9 C10 . 1.385(5) ?
C9 H7 . 0.93 ?
C10 H8 . 0.93 ?
C11 C12 . 1.421(5) ?
C11 C16 . 1.404(4) ?
C11 C17 . 1.476(4) ?
C12 C13 . 1.417(4) ?
C13 C14 . 1.413(4) ?
C13 H9 . 0.93 ?
C14 C15 . 1.378(6) ?
C14 H10 . 0.93 ?
C15 C16 . 1.378(5) ?
C15 H11 . 0.93 ?
C16 C11 . 1.404(4) ?
C16 C15 . 1.378(5) ?
C16 H12 . 0.93 ?
C18 C19 . 1.406(5) ?
C18 C23 . 1.415(4) ?
C18 C24 . 1.477(4) ?
C19 C20 . 1.390(5) ?
C20 C21 . 1.405(6) ?
C20 H13 . 0.93 ?
C21 C22 . 1.406(6) ?
C21 H14 . 0.93 ?
C22 C23 . 1.370(5) ?
C22 H15 . 0.93 ?
C23 H16 . 0.93 ?
H12 C16 . 0.93 ?

loop_
_geom_hbond_atom_site_label_D
_geom_hbond_atom_site_label_H
_geom_hbond_atom_site_label_A
_geom_hbond_site_symmetry_A
_geom_hbond_distance_DH
_geom_hbond_distance_HA
_geom_hbond_distance_DA
_geom_hbond_angle_DHA
_geom_hbond_publ_flag
O6 H17 O4 . 0.80 1.86 2.574(4) 149 yes
O5 H18 O2 3_657 0.84 1.69 2.514(3) 165 yes

loop_
_geom_torsion_atom_site_label_1
_geom_torsion_atom_site_label_2
_geom_torsion_atom_site_label_3
_geom_torsion_atom_site_label_4
_geom_torsion
O3 Cu1 O1 C17 11.9(2)
O1 Cu1 O3 C12 -22.0(2)
O1 Cu1 N1 C1 172.8(2)
O1 Cu1 N2 C6 -63.0(4)
Cu1 O1 C17 O2 -179.3(2)
Cu1 O1 C17 C11 0.9(4)
Cu1 O3 C12 C11 20.7(3)
Cu1 N1 C1 C2 177.5(2)
Cu1 N1 C5 C4 -175.8(3)
Cu1 N2 C6 C1 4.4(3)
Cu1 N2 C10 C9 172.6(3)
N1 C1 C2 C3 -0.9(5)
N1 C1 C6 N2 -1.8(4)
C1 C2 C3 C4 -1.0(5)
C2 C3 C4 C5 2.2(5)
C3 C4 C5 N1 -1.5(5)
N2 C6 C7 C8 -1.6(5)
C6 C7 C8 C9 0.6(6)
C7 C8 C9 C10 -0.1(5)
C8 C9 C10 N2 0.5(5)
C16 C11 C12 O3 176.2(2)
C12 C11 C16 C15 -0.4(4)
C12 C11 C17 O1 -9.2(4)
C12 C11 C17 O2 171.0(3)
O3 C12 C13 C14 -174.9(3)
C12 C13 C14 C15 -2.4(4)
C13 C14 C15 C16 0.6(5)
C14 C15 C16 C11 0.9(5)
C23 C18 C19 O6 -179.8(3)
C19 C18 C23 C22 -0.2(4)
C19 C18 C24 O4 0.3(5)
C19 C18 C24 O5 -179.7(3)
O6 C19 C20 C21 178.8(4)
C19 C20 C21 C22 1.9(6)
C20 C21 C22 C23 -1.0(6)
C21 C22 C23 C18 0.1(4)
